data_4025374
loop_
_publ_author_name
'Todd W. Hudnall'
'Eric J. Moorhead'
'Dmitry G. Gusev'
'Christopher W. Bielawski'

_publ_section_title
;
 N,N'-Diamidoketenimines via Coupling of Isocyanides to an N-Heterocyclic
 Carbene
;
_journal_name_full 'Journal of Organic Chemistry'
_journal_page_first 2763
_journal_page_last 2766
_journal_paper_doi 10.1021/jo100427g
_journal_volume 75
_journal_year 2010
_chemical_formula_moiety N,N-(Dipp)-2,4-Oxo-3,3-(Me2)-1-CN-(C6H5)
_chemical_formula_sum 'C37 H45 N3 O2'
_chemical_formula_weight 563.76
_chemical_name_common 6-KetoDipp-Ph-isocyanide
_chemical_name_systematic
; 
 ? 
;
_space_group_IT_number 62
_symmetry_cell_setting orthorhombic
_symmetry_space_group_name_Hall '-P 2ac 2n'
_symmetry_space_group_name_H-M 'P n m a'
_atom_sites_solution_hydrogens geom
_atom_sites_solution_primary direct
_atom_sites_solution_secondary difmap
_audit_creation_method SHELXL-97
_cell_angle_alpha 90.00
_cell_angle_beta 90.00
_cell_angle_gamma 90.00
_cell_formula_units_Z 4
_cell_length_a 20.389(4)
_cell_length_b 18.232(4)
_cell_length_c 8.9686(18)
_cell_measurement_temperature 150(2)
_cell_volume 3333.9(12)
_computing_cell_refinement 'Collect software, Nonius B.V. 1998'
_computing_data_collection 'Collect software, Nonius B.V. 1998'
_computing_data_reduction 'DENZO and Scalepack (Otwinoski and Minor, 1997)'
_computing_structure_refinement 'SHELXL-97 (Sheldrick, 1997)'
_computing_structure_solution 'SHELXS-97 (Sheldrick, 1990)'
_diffrn_ambient_temperature 150(2)
_diffrn_measured_fraction_theta_full 0.979
_diffrn_measured_fraction_theta_max 0.979
_diffrn_measurement_device_type 'CCD area detector'
_diffrn_measurement_method 'omega scans'
_diffrn_radiation_monochromator graphite
_diffrn_radiation_source 'fine-focus sealed tube'
_diffrn_radiation_type MoK\a
_diffrn_radiation_wavelength 0.71073
_diffrn_reflns_av_R_equivalents 0.0114
_diffrn_reflns_av_sigmaI/netI 0.0232
_diffrn_reflns_limit_h_max 24
_diffrn_reflns_limit_h_min -24
_diffrn_reflns_limit_k_max 21
_diffrn_reflns_limit_k_min -21
_diffrn_reflns_limit_l_max 10
_diffrn_reflns_limit_l_min -10
_diffrn_reflns_number 5345
_diffrn_reflns_theta_full 25.00
_diffrn_reflns_theta_max 25.00
_diffrn_reflns_theta_min 3.00
_exptl_absorpt_coefficient_mu 0.069
_exptl_absorpt_correction_type none
_exptl_absorpt_process_details none
_exptl_crystal_colour red-orange
_exptl_crystal_density_diffrn 1.123
_exptl_crystal_density_method 'not measured'
_exptl_crystal_description block
_exptl_crystal_F_000 1216
_exptl_crystal_size_max .312
_exptl_crystal_size_mid .305
_exptl_crystal_size_min .226
_refine_diff_density_max 0.401
_refine_diff_density_min -0.177
_refine_diff_density_rms 0.037
_refine_ls_extinction_method none
_refine_ls_goodness_of_fit_ref 1.005
_refine_ls_hydrogen_treatment constr
_refine_ls_matrix_type full
_refine_ls_number_parameters 202
_refine_ls_number_reflns 2981
_refine_ls_number_restraints 0
_refine_ls_restrained_S_all 1.005
_refine_ls_R_factor_all 0.0588
_refine_ls_R_factor_gt 0.0490
_refine_ls_shift/su_max 0.000
_refine_ls_shift/su_mean 0.000
_refine_ls_structure_factor_coef Fsqd
_refine_ls_weighting_details 'calc w=1/[\s^2^(Fo^2^)+(0.1107P)^2^+0.6500P] where P=(Fo^2^+2Fc^2^)/3'
_refine_ls_weighting_scheme calc
_refine_ls_wR_factor_gt 0.1429
_refine_ls_wR_factor_ref 0.1580
_reflns_number_gt 2493
_reflns_number_total 2981
_reflns_threshold_expression >2sigma(I)
_cod_data_source_file jo100427g_si_003_5.cif
_cod_data_source_block 2e
_cod_depositor_comments
;
The following automatic conversions were performed:

'_symmetry_cell_setting' value 'Orthorhombic' changed to
'orthorhombic' according to the built-in table from CIF Core
dictionary named 'cif_core.dic' version 2.4.1 from 2010-06-29.

Automatic conversion script
Id: cif_fix_values 1646 2011-03-28 12:23:43Z adriana 
;
_cod_database_code 4025374

loop_
_symmetry_equiv_pos_as_xyz
'x, y, z'
'-x+1/2, -y, z+1/2'
'-x, y+1/2, -z'
'x+1/2, -y+1/2, -z+1/2'
'-x, -y, -z'
'x-1/2, y, -z-1/2'
'x, -y-1/2, z'
'-x-1/2, y-1/2, z-1/2'

loop_
_atom_site_label
_atom_site_type_symbol
_atom_site_fract_x
_atom_site_fract_y
_atom_site_fract_z
_atom_site_U_iso_or_equiv
_atom_site_adp_type
_atom_site_occupancy
_atom_site_symmetry_multiplicity
_atom_site_calc_flag
_atom_site_refinement_flags
_atom_site_disorder_assembly
_atom_site_disorder_group
N1 N 0.31486(5) 0.18390(6) 0.16537(12) 0.0287(3) Uani 1 1 d . . .
O1 O 0.25042(6) 0.12243(6) 0.32719(14) 0.0513(4) Uani 1 1 d . . .
N2 N 0.39166(9) 0.2500 -0.1559(2) 0.0410(5) Uani 1 2 d S . .
C1 C 0.33199(9) 0.2500 0.0931(2) 0.0281(4) Uani 1 2 d S . .
C8 C 0.40326(7) 0.09369(8) 0.18318(17) 0.0370(4) Uani 1 1 d . . .
C7 C 0.34556(6) 0.11702(7) 0.11321(16) 0.0308(3) Uani 1 1 d . . .
C19 C 0.46134(11) 0.2500 -0.1778(2) 0.0385(5) Uani 1 2 d S . .
C12 C 0.31599(7) 0.07847(8) -0.00370(16) 0.0359(4) Uani 1 1 d . . .
C2 C 0.36576(10) 0.2500 -0.0321(2) 0.0363(5) Uani 1 2 d S . .
C3 C 0.26491(7) 0.18000(7) 0.26703(17) 0.0352(4) Uani 1 1 d . . .
C9 C 0.43060(8) 0.02806(9) 0.1330(2) 0.0490(4) Uani 1 1 d . . .
H9A H 0.4689 0.0106 0.1768 0.059 Uiso 1 1 calc R . .
C16 C 0.25317(7) 0.10455(9) -0.07914(18) 0.0417(4) Uani 1 1 d . . .
H16A H 0.2450 0.1551 -0.0468 0.050 Uiso 1 1 calc R . .
C13 C 0.43397(8) 0.13595(9) 0.31172(19) 0.0468(4) Uani 1 1 d . . .
H13A H 0.4149 0.1853 0.3109 0.056 Uiso 1 1 calc R . .
C4 C 0.22636(11) 0.2500 0.2943(3) 0.0461(6) Uani 1 2 d S . .
C10 C 0.40173(8) -0.01120(9) 0.0193(2) 0.0527(5) Uani 1 1 d . . .
H10A H 0.4207 -0.0549 -0.0122 0.063 Uiso 1 1 calc R . .
C11 C 0.34532(8) 0.01325(9) -0.04830(19) 0.0468(4) Uani 1 1 d . . .
H11A H 0.3266 -0.0141 -0.1247 0.056 Uiso 1 1 calc R . .
C20 C 0.49429(9) 0.18445(10) -0.1933(2) 0.0546(5) Uani 1 1 d . . .
H20A H 0.4724 0.1402 -0.1790 0.066 Uiso 1 1 calc R . .
C21 C 0.56027(9) 0.18507(12) -0.2302(3) 0.0640(5) Uani 1 1 d . . .
H21A H 0.5828 0.1410 -0.2406 0.077 Uiso 1 1 calc R . .
C5 C 0.19883(19) 0.2500 0.4524(4) 0.0822(11) Uani 1 2 d S . .
H5A H 0.2344 0.2500 0.5226 0.123 Uiso 1 2 d SR . .
H5B H 0.1724 0.2930 0.4670 0.123 Uiso 1 1 d R . .
C18 C 0.19511(8) 0.05809(11) -0.0296(2) 0.0615(5) Uani 1 1 d . . .
H18A H 0.1923 0.0585 0.0773 0.092 Uiso 1 1 calc R . .
H18B H 0.2009 0.0086 -0.0637 0.092 Uiso 1 1 calc R . .
H18C H 0.1555 0.0778 -0.0710 0.092 Uiso 1 1 calc R . .
C6 C 0.16834(12) 0.2500 0.1799(4) 0.0700(9) Uani 1 2 d S . .
H6A H 0.1856 0.2500 0.0803 0.105 Uiso 1 2 d SR . .
H6B H 0.1419 0.2070 0.1946 0.105 Uiso 1 1 d R . .
C22 C 0.59258(12) 0.2500 -0.2515(3) 0.0585(7) Uani 1 2 d S . .
H22A H 0.6378 0.2500 -0.2816 0.070 Uiso 1 2 d SR . .
C17 C 0.25875(11) 0.10479(14) -0.2486(2) 0.0718(6) Uani 1 1 d . . .
H17A H 0.2182 0.1215 -0.2912 0.108 Uiso 1 1 calc R . .
H17B H 0.2679 0.0560 -0.2831 0.108 Uiso 1 1 calc R . .
H17C H 0.2936 0.1370 -0.2783 0.108 Uiso 1 1 calc R . .
C14 C 0.50728(9) 0.14465(15) 0.2959(3) 0.0829(7) Uani 1 1 d . . .
H14A H 0.5241 0.1716 0.3795 0.124 Uiso 1 1 calc R . .
H14B H 0.5169 0.1707 0.2055 0.124 Uiso 1 1 calc R . .
H14C H 0.5275 0.0971 0.2925 0.124 Uiso 1 1 calc R . .
C15 C 0.41728(17) 0.1017(2) 0.4607(3) 0.1203(13) Uani 1 1 d . . .
H15A H 0.4373 0.1295 0.5393 0.180 Uiso 1 1 calc R . .
H15B H 0.4334 0.0522 0.4634 0.180 Uiso 1 1 calc R . .
H15C H 0.3706 0.1015 0.4739 0.180 Uiso 1 1 calc R . .

loop_
_atom_site_aniso_label
_atom_site_aniso_U_11
_atom_site_aniso_U_22
_atom_site_aniso_U_33
_atom_site_aniso_U_23
_atom_site_aniso_U_13
_atom_site_aniso_U_12
N1 0.0294(6) 0.0221(6) 0.0348(6) -0.0002(4) 0.0034(4) -0.0017(4)
O1 0.0584(8) 0.0345(6) 0.0610(8) 0.0078(5) 0.0215(6) -0.0072(5)
N2 0.0447(10) 0.0388(10) 0.0393(10) 0.000 0.0115(8) 0.000
C1 0.0282(9) 0.0241(9) 0.0319(10) 0.000 0.0021(7) 0.000
C8 0.0320(7) 0.0288(7) 0.0503(9) 0.0025(6) -0.0003(6) -0.0012(6)
C7 0.0321(7) 0.0210(7) 0.0392(8) 0.0006(5) 0.0052(6) -0.0012(5)
C19 0.0428(11) 0.0446(12) 0.0280(10) 0.000 0.0063(8) 0.000
C12 0.0390(8) 0.0269(7) 0.0417(8) -0.0023(6) 0.0010(6) -0.0049(6)
C2 0.0449(11) 0.0225(9) 0.0414(11) 0.000 0.0075(9) 0.000
C3 0.0370(7) 0.0315(8) 0.0371(8) 0.0014(6) 0.0064(6) -0.0063(6)
C9 0.0359(8) 0.0352(8) 0.0757(12) 0.0017(8) -0.0021(8) 0.0066(7)
C16 0.0445(9) 0.0345(8) 0.0460(9) -0.0027(6) -0.0082(7) -0.0007(6)
C13 0.0386(8) 0.0446(9) 0.0574(10) -0.0006(8) -0.0110(7) -0.0028(7)
C4 0.0409(12) 0.0386(12) 0.0589(14) 0.000 0.0226(10) 0.000
C10 0.0475(9) 0.0283(8) 0.0822(12) -0.0109(8) 0.0064(8) 0.0047(7)
C11 0.0493(9) 0.0321(8) 0.0590(10) -0.0118(7) 0.0012(7) -0.0031(7)
C20 0.0511(10) 0.0463(10) 0.0664(12) -0.0015(8) 0.0067(8) 0.0019(8)
C21 0.0494(10) 0.0701(13) 0.0726(13) -0.0085(10) 0.0014(9) 0.0167(9)
C5 0.112(3) 0.0537(16) 0.081(2) 0.000 0.060(2) 0.000
C18 0.0431(9) 0.0561(11) 0.0852(14) 0.0154(10) -0.0136(9) -0.0067(8)
C6 0.0333(12) 0.0555(16) 0.121(3) 0.000 -0.0003(14) 0.000
C22 0.0370(12) 0.095(2) 0.0440(14) 0.000 0.0011(10) 0.000
C17 0.0738(13) 0.0944(16) 0.0472(11) -0.0032(10) -0.0117(9) 0.0071(12)
C14 0.0450(11) 0.0939(17) 0.1098(19) -0.0303(15) -0.0076(11) -0.0188(11)
C15 0.137(3) 0.166(3) 0.0575(14) 0.0004(17) -0.0159(15) -0.092(2)

loop_
_atom_type_symbol
_atom_type_description
_atom_type_scat_dispersion_real
_atom_type_scat_dispersion_imag
_atom_type_scat_source
C C 0.0033 0.0016 'International Tables Vol C Tables 4.2.6.8 and 6.1.1.4'
H H 0.0000 0.0000 'International Tables Vol C Tables 4.2.6.8 and 6.1.1.4'
N N 0.0061 0.0033 'International Tables Vol C Tables 4.2.6.8 and 6.1.1.4'
O O 0.0106 0.0060 'International Tables Vol C Tables 4.2.6.8 and 6.1.1.4'

loop_
_geom_angle_atom_site_label_1
_geom_angle_atom_site_label_2
_geom_angle_atom_site_label_3
_geom_angle
_geom_angle_site_symmetry_1
_geom_angle_site_symmetry_3
_geom_angle_publ_flag
C3 N1 C1 122.29(11) . . ?
C3 N1 C7 119.54(11) . . ?
C1 N1 C7 117.59(11) . . ?
C2 N2 C19 123.31(19) . . ?
C2 C1 N1 121.38(8) . 7_565 ?
C2 C1 N1 121.38(8) . . ?
N1 C1 N1 117.13(16) 7_565 . ?
C9 C8 C7 116.87(14) . . ?
C9 C8 C13 120.97(14) . . ?
C7 C8 C13 122.13(13) . . ?
C12 C7 C8 123.07(13) . . ?
C12 C7 N1 118.61(12) . . ?
C8 C7 N1 118.32(12) . . ?
C20 C19 C20 120.3(2) 7_565 . ?
C20 C19 N2 119.78(11) 7_565 . ?
C20 C19 N2 119.78(11) . . ?
C11 C12 C7 117.40(14) . . ?
C11 C12 C16 120.03(13) . . ?
C7 C12 C16 122.55(13) . . ?
N2 C2 C1 173.9(2) . . ?
O1 C3 N1 121.39(13) . . ?
O1 C3 C4 121.86(13) . . ?
N1 C3 C4 116.67(12) . . ?
C10 C9 C8 120.92(15) . . ?
C10 C9 H9A 119.5 . . ?
C8 C9 H9A 119.5 . . ?
C18 C16 C12 110.51(13) . . ?
C18 C16 C17 110.54(15) . . ?
C12 C16 C17 112.38(14) . . ?
C18 C16 H16A 107.7 . . ?
C12 C16 H16A 107.7 . . ?
C17 C16 H16A 107.7 . . ?
C14 C13 C15 110.4(2) . . ?
C14 C13 C8 112.91(16) . . ?
C15 C13 C8 111.54(16) . . ?
C14 C13 H13A 107.2 . . ?
C15 C13 H13A 107.2 . . ?
C8 C13 H13A 107.2 . . ?
C3 C4 C3 114.35(17) . 7_565 ?
C3 C4 C5 109.91(14) . . ?
C3 C4 C5 109.91(14) 7_565 . ?
C3 C4 C6 106.57(14) . . ?
C3 C4 C6 106.57(14) 7_565 . ?
C5 C4 C6 109.3(2) . . ?
C11 C10 C9 121.02(15) . . ?
C11 C10 H10A 119.5 . . ?
C9 C10 H10A 119.5 . . ?
C10 C11 C12 120.71(15) . . ?
C10 C11 H11A 119.6 . . ?
C12 C11 H11A 119.6 . . ?
C19 C20 C21 119.35(17) . . ?
C19 C20 H20A 120.3 . . ?
C21 C20 H20A 120.3 . . ?
C22 C21 C20 120.54(18) . . ?
C22 C21 H21A 119.7 . . ?
C20 C21 H21A 119.7 . . ?
C4 C5 H5A 109.4 . . ?
C4 C5 H5B 109.5 . . ?
H5A C5 H5B 109.5 . . ?
C16 C18 H18A 109.5 . . ?
C16 C18 H18B 109.5 . . ?
H18A C18 H18B 109.5 . . ?
C16 C18 H18C 109.5 . . ?
H18A C18 H18C 109.5 . . ?
H18B C18 H18C 109.5 . . ?
C4 C6 H6A 109.5 . . ?
C4 C6 H6B 109.5 . . ?
H6A C6 H6B 109.5 . . ?
C21 C22 C21 119.8(2) 7_565 . ?
C21 C22 H22A 120.1 7_565 . ?
C21 C22 H22A 120.1 . . ?
C16 C17 H17A 109.5 . . ?
C16 C17 H17B 109.5 . . ?
H17A C17 H17B 109.5 . . ?
C16 C17 H17C 109.5 . . ?
H17A C17 H17C 109.5 . . ?
H17B C17 H17C 109.5 . . ?
C13 C14 H14A 109.5 . . ?
C13 C14 H14B 109.5 . . ?
H14A C14 H14B 109.5 . . ?
C13 C14 H14C 109.5 . . ?
H14A C14 H14C 109.5 . . ?
H14B C14 H14C 109.5 . . ?
C13 C15 H15A 109.5 . . ?
C13 C15 H15B 109.5 . . ?
H15A C15 H15B 109.5 . . ?
C13 C15 H15C 109.5 . . ?
H15A C15 H15C 109.5 . . ?
H15B C15 H15C 109.5 . . ?

loop_
_geom_bond_atom_site_label_1
_geom_bond_atom_site_label_2
_geom_bond_distance
_geom_bond_site_symmetry_2
_geom_bond_publ_flag
N1 C3 1.3688(18) . ?
N1 C1 1.4124(15) . ?
N1 C7 1.4483(17) . ?
O1 C3 1.2165(18) . ?
N2 C2 1.230(3) . ?
N2 C19 1.434(3) . ?
C1 C2 1.316(3) . ?
C1 N1 1.4124(15) 7_565 ?
C8 C9 1.395(2) . ?
C8 C7 1.400(2) . ?
C8 C13 1.521(2) . ?
C7 C12 1.399(2) . ?
C19 C20 1.378(2) 7_565 ?
C19 C20 1.378(2) . ?
C12 C11 1.390(2) . ?
C12 C16 1.525(2) . ?
C3 C4 1.5187(18) . ?
C9 C10 1.378(3) . ?
C9 H9A 0.9300 . ?
C16 C18 1.522(2) . ?
C16 C17 1.524(3) . ?
C16 H16A 0.9800 . ?
C13 C14 1.510(3) . ?
C13 C15 1.514(3) . ?
C13 H13A 0.9800 . ?
C4 C3 1.5187(18) 7_565 ?
C4 C5 1.524(4) . ?
C4 C6 1.566(4) . ?
C10 C11 1.374(3) . ?
C10 H10A 0.9300 . ?
C11 H11A 0.9300 . ?
C20 C21 1.386(3) . ?
C20 H20A 0.9300 . ?
C21 C22 1.368(2) . ?
C21 H21A 0.9300 . ?
C5 H5A 0.9601 . ?
C5 H5B 0.9600 . ?
C18 H18A 0.9600 . ?
C18 H18B 0.9600 . ?
C18 H18C 0.9600 . ?
C6 H6A 0.9600 . ?
C6 H6B 0.9600 . ?
C22 C21 1.368(2) 7_565 ?
C22 H22A 0.9601 . ?
C17 H17A 0.9600 . ?
C17 H17B 0.9600 . ?
C17 H17C 0.9600 . ?
C14 H14A 0.9600 . ?
C14 H14B 0.9600 . ?
C14 H14C 0.9600 . ?
C15 H15A 0.9600 . ?
C15 H15B 0.9600 . ?
C15 H15C 0.9600 . ?
